data_4322363
loop_
_publ_author_name
'Christopher B. Smith'
'Kia S. Wallwork'
'Jennifer M. Weeks'
'Mark A. Buntine'
'Stephen F. Lincoln'
'Max R. Taylor'
'Kevin P. Wainwright'

_publ_contact_author
;
     Associate Professor Kevin P. Wainwright
     Flinders University of South Australia
     Department of Chemistry
     GPO Box 2100
     Adelaide, 5001
     Australia
;
_publ_section_title
;
 Metal Ion Dependent Molecular Inclusion Chemistry: Inclusion of
 p-Toluenesulfonate and p-Nitrophenolate within the Structure of
 Coordinated
 1,4,7,10-Tetrakis((S)-2-hydroxy-3-phenoxypropyl)-1,4,7,10-tetraazacyclododecane
;
_journal_name_full 'Inorganic Chemistry'
_journal_page_first 4986
_journal_page_last 4992
_journal_paper_doi 10.1021/ic990739d
_journal_volume 38
_journal_year 1999
_chemical_formula_moiety 'C44 H60 Cd N4 O8, C7 H7 O3 S, Cl O4'
_chemical_formula_sum 'C51 H67 Cd Cl N4 O15 S'
_chemical_formula_weight 1155.85
_chemical_name_systematic
;
(1,4,7,10--tetrakis((S)--2--hydroxy--3--phenoxypropyl)--1,4,7,10--
tetraazacyclododecane)cadmium(II) perchlorate p--toluenesulfonate         
;
_space_group_IT_number 1
_symmetry_cell_setting triclinic
_symmetry_space_group_name_Hall 'P 1'
_symmetry_space_group_name_H-M 'P 1'
_audit_creation_date 99-01-25
_audit_creation_method from_xtal_archive_file_using_CIFIO
_cell_angle_alpha 111.960(11)
_cell_angle_beta 91.770(9)
_cell_angle_gamma 113.940(11)
_cell_formula_units_Z 1
_cell_length_a 10.6400(11)
_cell_length_b 11.9070(12)
_cell_length_c 12.1740(12)
_cell_measurement_reflns_used 25
_cell_measurement_temperature 150(2)
_cell_measurement_theta_max 16.71
_cell_measurement_theta_min 15.09
_cell_volume 1276.7(3)
_diffrn_ambient_temperature 150(2)
_diffrn_measurement_device CAD4/PC
_diffrn_radiation_monochromator graphite
_diffrn_radiation_type xray_tube
_diffrn_radiation_wavelength 0.71073
_diffrn_reflns_av_R_equivalents .001
_diffrn_reflns_av_sigmaI/netI .043
_diffrn_reflns_limit_h_max 13
_diffrn_reflns_limit_h_min -13
_diffrn_reflns_limit_k_max 3
_diffrn_reflns_limit_k_min -15
_diffrn_reflns_limit_l_max 15
_diffrn_reflns_limit_l_min -15
_diffrn_reflns_number .147690+05
_diffrn_reflns_theta_max 27.47
_diffrn_reflns_theta_min 2.07
_diffrn_standards_decay_% 2
_diffrn_standards_interval_time 7200
_diffrn_standards_number 3
_exptl_absorpt_coefficient_mu 0.59
_exptl_absorpt_correction_T_max 0.887
_exptl_absorpt_correction_T_min 0.781
_exptl_absorpt_correction_type gaussian
_exptl_crystal_colour 'pale pink'
_exptl_crystal_density_diffrn 1.504
_exptl_crystal_description prism
_exptl_crystal_F_000 602
_exptl_crystal_size_max 0.46
_exptl_crystal_size_mid 0.32
_exptl_crystal_size_min 0.30
_refine_diff_density_max .759
_refine_diff_density_min -.425
_refine_ls_abs_structure_details Flack_xabs_refined
_refine_ls_abs_structure_Flack -0.01(2)
_refine_ls_extinction_method none
_refine_ls_goodness_of_fit_all 1.698
_refine_ls_goodness_of_fit_obs 1.696
_refine_ls_hydrogen_treatment fixed
_refine_ls_matrix_type full
_refine_ls_number_constraints 0
_refine_ls_number_parameters 672
_refine_ls_number_reflns 5844
_refine_ls_number_restraints 0
_refine_ls_R_factor_all .029
_refine_ls_R_factor_obs .029
_refine_ls_shift/esd_max .004
_refine_ls_shift/esd_mean .0002
_refine_ls_structure_factor_coef Fsqd
_refine_ls_weighting_scheme sigma
_refine_ls_wR_factor_all .038
_refine_ls_wR_factor_obs .038
_reflns_d_resolution_high .77
_reflns_d_resolution_low 9.861
_reflns_limit_h_max 13
_reflns_limit_h_min -13
_reflns_limit_k_max 3
_reflns_limit_k_min -15
_reflns_limit_l_max 15
_reflns_limit_l_min -15
_reflns_number_observed 4335
_reflns_number_total 5848
_reflns_observed_criterion refl_observed_if_F____>3.000_sigma(F___)
_cod_data_source_file ic990739d_2.cif
_cod_data_source_block kia4
_cod_original_cell_volume 1276.7(2)
_cod_original_sg_symbol_Hall p_1
_cod_original_formula_sum 'Cd Cl1 S1 O15 N4 C51 H67'
_cod_database_code 4322363

loop_
_symmetry_equiv_pos_as_xyz
+x,+y,+z

loop_
_atom_site_aniso_label
_atom_site_aniso_U_11
_atom_site_aniso_U_22
_atom_site_aniso_U_33
_atom_site_aniso_U_12
_atom_site_aniso_U_13
_atom_site_aniso_U_23
Cd .01571(9) .01436(11) .01740(9) .00748(9) .00453(7) .00571(8)
C1 .0270(18) .032(2) .0214(15) .018(2) .0111(14) .0124(17)
C11 .024(2) .030(2) .0262(17) .016(2) .0066(15) .0148(18)
C12 .0241(18) .022(2) .0202(16) .0129(19) .0071(14) .0101(16)
C13 .0172(16) .027(2) .0237(16) .0064(18) .0042(13) .0127(16)
C14 .0232(18) .044(3) .0272(17) .018(2) .0090(15) .013(2)
C15 .025(2) .039(3) .036(2) .009(2) .0096(17) .012(2)
C16 .026(2) .037(3) .049(3) .003(2) .012(2) .003(3)
C17 .029(2) .065(5) .042(3) .019(3) -.007(2) -.002(3)
C18 .049(3) .078(5) .035(2) .043(4) .001(2) .014(3)
C19 .034(2) .049(3) .0209(18) .023(3) .0042(17) .011(2)
C2 .0209(17) .026(2) .0262(16) .0132(18) .0121(14) .0132(17)
C21 .0199(17) .018(2) .0225(16) .0072(18) .0085(14) .0051(16)
C22 .0205(16) .019(2) .0201(15) .0114(17) .0081(13) .0093(15)
C23 .0231(17) .018(2) .0222(15) .0118(18) .0057(13) .0063(15)
C24 .0254(18) .014(2) .0255(17) .0065(18) .0036(14) .0027(16)
C25 .040(2) .034(3) .040(2) .025(3) .015(2) .013(2)
C26 .054(3) .031(3) .039(2) .024(3) .019(2) .010(2)
C27 .062(3) .019(3) .035(2) .012(3) .007(2) .003(2)
C28 .036(3) .034(3) .046(3) .011(3) -.004(2) .004(3)
C29 .0236(19) .025(2) .0326(19) .008(2) -.0001(15) .0065(18)
C3 .0182(16) .019(2) .0247(16) .0097(17) .0057(13) .0086(15)
C31 .0212(18) .027(2) .0212(16) .013(2) .0048(14) .0127(17)
C32 .0181(16) .018(2) .0185(15) .0070(17) .0010(13) .0042(15)
C33 .0238(18) .032(2) .0263(16) .015(2) .0103(14) .0157(17)
C34 .029(2) .025(2) .0183(16) .007(2) .0129(15) .0073(17)
C35 .034(2) .047(3) .0242(18) .016(2) .0110(16) .019(2)
C36 .054(3) .074(5) .033(2) .025(4) .012(2) .033(3)
C37 .046(3) .037(3) .025(2) -.006(3) .010(2) .010(2)
C38 .036(2) .040(3) .031(2) .007(3) .0193(18) .003(2)
C39 .035(2) .034(3) .035(2) .017(2) .0156(18) .008(2)
C4 .0168(16) .024(2) .0264(16) .0107(17) .0076(13) .0123(16)
C41 .0215(18) .015(2) .0239(17) .0075(18) .0042(14) .0056(16)
C42 .0167(16) .012(2) .0225(16) .0034(16) .0054(13) .0067(15)
C43 .028(2) .029(2) .0258(16) .018(2) .0107(15) .0117(17)
C44 .0160(16) .024(2) .0308(18) .0070(18) .0106(14) .0127(18)
C45 .0173(16) .018(2) .0312(18) -.0005(18) .0060(14) .0058(17)
C47 .023(2) .047(3) .046(2) .016(2) .0112(18) .028(3)
C46 .0225(19) .043(3) .034(2) .011(2) .0115(17) .018(2)
C48 .0226(19) .030(3) .048(2) .012(2) .0143(17) .022(2)
C49 .0240(18) .029(3) .0309(18) .012(2) .0099(15) .0106(18)
C5 .0220(17) .020(2) .0240(16) .0077(18) -.0003(14) .0049(16)
C6 .0184(17) .021(2) .0291(17) .0068(18) -.0007(14) .0051(17)
C7 .0256(18) .021(2) .0312(18) .0103(18) .0121(15) .0165(17)
C8 .0221(18) .022(2) .0291(17) .0084(19) .0108(14) .0154(17)
N1 .0222(16) .022(2) .0197(14) .0122(16) .0069(12) .0103(15)
N2 .0153(14) .0166(19) .0203(14) .0061(15) .0054(11) .0073(14)
N3 .0176(14) .019(2) .0204(14) .0088(15) .0035(12) .0062(14)
N4 .0163(14) .0124(17) .0265(15) .0050(14) .0047(12) .0096(14)
O13 .0217(14) .055(3) .0368(16) .0090(17) .0027(12) .0301(18)
O23 .0262(14) .0238(17) .0362(15) .0159(15) -.0038(12) -.0037(13)
O33 .0274(14) .0296(18) .0355(14) .0153(15) .0166(12) .0183(14)
O43 .0244(14) .0282(18) .0381(15) .0129(15) .0137(12) .0194(14)
O12 .0222(14) .0264(19) .0193(13) .0110(15) .0081(11) .0113(13)
O22 .0200(13) .0138(15) .0257(12) .0093(13) .0083(10) .0079(11)
O32 .0185(13) .0253(18) .0229(13) .0090(14) .0018(10) .0077(13)
O42 .0208(14) .0149(16) .0257(13) .0063(14) .0043(11) .0076(12)
S .0142(4) .0199(5) .0297(4) .0058(4) .0067(3) .0087(4)
O1 .0211(14) .067(3) .0453(18) .011(2) .0008(13) .027(2)
O2 .0263(15) .028(2) .064(2) .0102(17) .0234(15) .0055(18)
O3 .0254(15) .025(2) .064(2) .0053(16) .0174(15) .0304(18)
C01 .0157(15) .017(2) .0288(17) .0077(17) .0068(14) .0107(16)
C02 .028(2) .026(2) .0296(18) .015(2) .0095(15) .0120(17)
C03 .031(2) .031(2) .040(2) .021(2) .0204(17) .022(2)
C04 .0199(17) .029(2) .052(2) .0137(19) .0138(16) .028(2)
C04' .030(2) .052(4) .077(4) .021(3) .022(3) .048(3)
C05 .0231(18) .027(2) .038(2) .008(2) .0020(16) .021(2)
C06 .0257(19) .027(2) .0282(17) .014(2) .0066(15) .0144(17)
Cl .0428(6) .0406(8) .0352(5) .0095(7) .0210(5) .0085(6)
O4 .338(16) .326(18) .072(5) .281(16) .097(8) .095(8)
O5 .053(4) .090(8) .56(3) .020(5) .084(9) .074(13)
O6 .173(9) .108(7) .118(6) .093(8) -.033(6) -.028(5)
O7 .113(5) .343(16) .110(5) .158(9) .080(5) .142(8)

loop_
_atom_site_label
_atom_site_fract_x
_atom_site_fract_y
_atom_site_fract_z
_atom_site_U_iso_or_equiv
_atom_site_thermal_displace_type
_atom_site_calc_flag
_atom_site_calc_attached_atom
Cd .09264 .10699 .52391 .01588(7) Uani ? ?
C1 -.0172(4) .1119(5) .7761(3) .0249(12) Uani ? ?
C11 .1555(4) .0257(5) .7523(4) .0246(14) Uani ? ?
C12 .2908(4) .1388(5) .7590(3) .0209(12) Uani ? ?
C13 .4157(4) .1445(5) .8282(3) .0231(12) Uani ? ?
C14 .6609(4) .3042(6) .8965(4) .0312(14) Uani ? ?
C15 .7589(5) .4273(6) .9043(4) .0362(15) Uani ? ?
C16 .8906(5) .4957(7) .9839(5) .0464(18) Uani ? ?
C17 .9202(6) .4356(8) 1.0527(5) .054(2) Uani ? ?
C18 .8218(6) .3103(8) 1.0418(5) .052(2) Uani ? ?
C19 .6908(5) .2418(7) .9636(4) .0342(17) Uani ? ?
C2 -.1072(4) .1541(5) .7163(3) .0226(12) Uani ? ?
C21 .0677(4) .3686(4) .7289(3) .0218(12) Uani ? ?
C22 .1940(4) .4253(4) .6763(3) .0185(11) Uani ? ?
C23 .3040(4) .5664(4) .7651(3) .0210(11) Uani ? ?
C24 .3069(4) .7734(4) .9019(3) .0243(12) Uani ? ?
C25 .2286(5) .8426(5) .9482(4) .0359(16) Uani ? ?
C26 .2881(6) .9638(6) 1.0484(5) .0407(18) Uani ? ?
C27 .4304(7) 1.0220(6) 1.1039(5) .0439(18) Uani ? ?
C28 .5074(6) .9523(7) 1.0552(5) .045(2) Uani ? ?
C29 .4491(4) .8302(5) .9552(4) .0299(14) Uani ? ?
C3 -.1355(4) .2279(4) .5610(3) .0203(11) Uani ? ?
C31 -.0683(4) .1403(5) .3061(3) .0214(12) Uani ? ?
C32 .0746(4) .1614(4) .2765(3) .0199(11) Uani ? ?
C33 .1089(4) .2371(5) .1984(3) .0253(13) Uani ? ?
C34 .3131(5) .3501(5) .1338(3) .0262(13) Uani ? ?
C35 .2476(5) .4049(6) .0820(4) .0344(15) Uani ? ?
C36 .3249(7) .5015(8) .0426(5) .052(2) Uani ? ?
C37 .4668(6) .5402(7) .0499(4) .0457(17) Uani ? ?
C38 .5341(5) .4880(6) .0988(4) .0428(17) Uani ? ?
C39 .4573(5) .3916(6) .1424(4) .0361(16) Uani ? ?
C4 -.2104(4) .0932(4) .4499(3) .0213(11) Uani ? ?
C41 .0352(4) -.1960(4) .3255(3) .0215(12) Uani ? ?
C42 .1933(4) -.1189(4) .3715(3) .0182(11) Uani ? ?
C43 .2728(4) -.1820(5) .2875(3) .0258(13) Uani ? ?
C44 .4523(4) -.1673(5) .4228(4) .0237(12) Uani ? ?
C45 .4947(4) -.0857(5) .5465(4) .0266(12) Uani ? ?
C47 .5352(5) -.2584(6) .5773(5) .0357(17) Uani ? ?
C46 .5354(5) -.1331(6) .6226(4) .0341(16) Uani ? ?
C48 .4907(5) -.3400(5) .4534(5) .0320(15) Uani ? ?
C49 .4502(4) -.2943(5) .3767(4) .0283(13) Uani ? ?
C5 -.1777(4) -.0852(5) .2938(3) .0244(12) Uani ? ?
C6 -.1808(4) -.1745(5) .3556(4) .0256(12) Uani ? ?
C7 -.0532(4) -.1985(4) .5057(4) .0238(12) Uani ? ?
C8 -.0817(4) -.1149(5) .6239(4) .0233(12) Uani ? ?
N1 .0327(4) .0239(4) .6868(3) .0199(11) Uani ? ?
N2 -.0327(3) .2274(4) .6455(3) .0179(10) Uani ? ?
N3 -.1103(3) .0601(4) .3762(3) .0198(11) Uani ? ?
N4 -.0379(3) -.1392(4) .4166(3) .0185(10) Uani ? ?
O13 .5357(3) .2495(4) .8178(3) .0375(12) Uani ? ?
O23 .2349(3) .6500(3) .8032(3) .0327(10) Uani ? ?
O33 .2464(3) .2579(4) .1768(3) .0281(10) Uani ? ?
O43 .4183(3) -.1184(3) .3453(3) .0279(10) Uani ? ?
O12 .3019(3) .1114(4) .6359(2) .0220(10) Uani ? ?
O22 .2557(3) .3348(3) .6518(2) .0193(9) Uani ? ?
O32 .1730(3) .2379(4) .3911(3) .0235(10) Uani ? ?
O42 .2316(3) .0163(3) .3837(3) .0215(10) Uani ? ?
S -.46879(10) .33999(11) .49936(9) .0225(3) Uani ? ?
O1 -.5462(4) .3005(5) .3802(3) .0470(15) Uani ? ?
O2 -.4974(4) .4388(4) .5941(4) .0444(13) Uani ? ?
O3 -.4888(4) .2240(4) .5229(4) .0365(12) Uani ? ?
C01 -.2886(4) .4238(4) .4992(3) .0201(11) Uani ? ?
C02 -.2439(4) .3901(5) .3898(4) .0267(13) Uani ? ?
C03 -.1022(5) .4511(5) .3916(4) .0289(14) Uani ? ?
C04 -.0026(5) .5424(6) .4993(5) .0290(15) Uani ? ?
C04' .1521(6) .6074(7) .4980(6) .045(2) Uani ? ?
C05 -.0502(4) .5768(5) .6075(4) .0286(14) Uani ? ?
C06 -.1932(4) .5180(5) .6073(4) .0254(13) Uani ? ?
Cl -.16888(14) -.17658(16) .94213(11) .0452(4) Uani ? ?
O4 -.0959(16) -.1982(16) 1.0321(7) .192(9) Uani ? ?
O5 -.2931(9) -.2797(12) .8956(19) .258(11) Uani ? ?
O6 -.1862(12) -.0639(10) 1.0034(8) .150(5) Uani ? ?
O7 -.0866(8) -.1871(14) .8614(7) .152(6) Uani ? ?
H121 .375(5) .158(5) .635(4) .004(10) Uiso ? ?
H221 .345(6) .388(7) .635(5) .037(15) Uiso ? ?
H321 .262(7) .265(7) .397(5) .035(15) Uiso ? ?
H421 .314(6) .065(6) .418(5) .026(13) Uiso ? ?
H15 .73332 .46590 .85603 .06000 Uiso ? ?
H16 .95299 .57814 .99058 .06000 Uiso ? ?
H17 1.00297 .47881 1.10725 .06000 Uiso ? ?
H18 .83983 .26826 1.08796 .06000 Uiso ? ?
H19 .61978 .15439 .95502 .06000 Uiso ? ?
H25 .12699 .80224 .91099 .06000 Uiso ? ?
H26 .23102 1.01088 1.07761 .06000 Uiso ? ?
H27 .46440 1.10249 1.17475 .06000 Uiso ? ?
H28 .59995 .99154 1.09262 .06000 Uiso ? ?
H29 .50054 .78415 .92261 .06000 Uiso ? ?
H35 .14320 .36985 .07433 .06000 Uiso ? ?
H36 .27319 .53731 .00917 .06000 Uiso ? ?
H37 .51647 .60615 .02098 .06000 Uiso ? ?
H38 .62743 .51291 .10484 .06000 Uiso ? ?
H39 .49778 .35313 .17767 .06000 Uiso ? ?
H45 .49057 -.00158 .57735 .06000 Uiso ? ?
H46 .56009 -.07867 .70738 .06000 Uiso ? ?
H47 .55975 -.29134 .63003 .06000 Uiso ? ?
H48 .48332 -.42898 .42185 .06000 Uiso ? ?
H49 .41666 -.35119 .29100 .06000 Uiso ? ?
H02 -.31489 .32471 .31502 .04000 Uiso ? ?
H03 -.07586 .42886 .31676 .04000 Uiso ? ?
H05 .01180 .63890 .68045 .04000 Uiso ? ?
H06 -.22939 .54015 .68068 .04000 Uiso ? ?
H11 .05838 .18975 .83122 .04000 Uiso ? ?
H12 -.07530 .06294 .81949 .04000 Uiso ? ?
H21 -.13951 .20957 .77792 .04000 Uiso ? ?
H22 -.19372 .07303 .66378 .04000 Uiso ? ?
H31 -.09208 .29541 .53556 .04000 Uiso ? ?
H32 -.20917 .24324 .60217 .04000 Uiso ? ?
H41 -.28098 .09679 .39992 .04000 Uiso ? ?
H42 -.26173 .02157 .47424 .04000 Uiso ? ?
H51 -.13213 -.10180 .23047 .04000 Uiso ? ?
H52 -.27672 -.11278 .25885 .04000 Uiso ? ?
H61 -.22763 -.26818 .29769 .04000 Uiso ? ?
H62 -.24052 -.16597 .41581 .04000 Uiso ? ?
H71 .02773 -.20315 .52527 .04000 Uiso ? ?
H72 -.13277 -.28879 .47090 .04000 Uiso ? ?
H81 -.09840 -.16132 .67601 .04000 Uiso ? ?
H82 -.17169 -.11219 .60492 .04000 Uiso ? ?
H131 .40504 .16362 .91044 .04000 Uiso ? ?
H132 .41424 .05795 .79272 .04000 Uiso ? ?
H111 .13828 .03531 .83232 .04000 Uiso ? ?
H112 .15269 -.06061 .71090 .04000 Uiso ? ?
H211 .09600 .36875 .80331 .04000 Uiso ? ?
H212 .01684 .42283 .74353 .04000 Uiso ? ?
H231 .37125 .60008 .72590 .04000 Uiso ? ?
H232 .33910 .56002 .83305 .04000 Uiso ? ?
H311 -.06925 .22490 .35019 .04000 Uiso ? ?
H312 -.14019 .09285 .23118 .04000 Uiso ? ?
H331 .10332 .32040 .23747 .04000 Uiso ? ?
H332 .03740 .18365 .12270 .04000 Uiso ? ?
H411 .00668 -.19132 .25243 .04000 Uiso ? ?
H412 .00053 -.29031 .30869 .04000 Uiso ? ?
H431 .25968 -.17232 .21497 .04000 Uiso ? ?
H432 .22841 -.27762 .26898 .04000 Uiso ? ?
H42' .21421 -.12162 .44637 .04000 Uiso ? ?
H22' .15756 .42916 .60556 .04000 Uiso ? ?
H12' .28657 .22217 .80047 .04000 Uiso ? ?
H32' .07294 .07586 .23417 .04000 Uiso ? ?
H041 .18200 .53600 .47200 .07000 Uiso ? ?
H042 .20700 .66700 .57901 .07000 Uiso ? ?
H043 .15651 .65084 .44855 .07000 Uiso ? ?

loop_
_atom_type_symbol
_atom_type_description
_atom_type_oxidation_number
_atom_type_number_in_cell
_atom_type_scat_dispersion_real
_atom_type_scat_dispersion_imag
_atom_type_scat_source
Cd ? 0 1 -1.005 1.202 Int_Tables_Vol_IV_Tables_2.2B_and_2.3.1
Cl ? 0 1 .132 .159 Int_Tables_Vol_IV_Tables_2.2B_and_2.3.1
S ? 0 1 .11 .124 Int_Tables_Vol_IV_Tables_2.2B_and_2.3.1
O ? 0 15 .008 .006 Int_Tables_Vol_IV_Tables_2.2B_and_2.3.1
N ? 0 4 .004 .003 Int_Tables_Vol_IV_Tables_2.2B_and_2.3.1
C ? 0 51 .002 .002 Int_Tables_Vol_IV_Tables_2.2B_and_2.3.1
H ? 0 67 0 0 Int_Tables_Vol_IV_Tables_2.2B_and_2.3.1

loop_
_diffrn_attenuator_code
_diffrn_attenuator_scale
? ?

loop_
_geom_angle_atom_site_label_1
_geom_angle_atom_site_label_2
_geom_angle_atom_site_label_3
_geom_angle
_geom_angle_site_symmetry_1
_geom_angle_site_symmetry_2
_geom_angle_site_symmetry_3
_geom_angle_publ_flag
H(11) C(1) H(12) 109.2(4) . . . ?
H(11) C(1) N(1) 110.3(4) . . . ?
H(11) C(1) C(2) 107.9(5) . . . ?
H(12) C(1) N(1) 109.7(5) . . . ?
H(12) C(1) C(2) 107.3(4) . . . ?
N(1) C(1) C(2) 112.4(3) . . . ?
H(112) C(11) H(111) 108.0(6) . . . ?
H(112) C(11) C(12) 112.6(5) . . . ?
H(112) C(11) N(1) 106.9(3) . . . ?
H(111) C(11) C(12) 111.7(3) . . . ?
H(111) C(11) N(1) 106.2(4) . . . ?
C(12) C(11) N(1) 111.2(5) . . . ?
H(12') C(12) O(12) 112.7(5) . . . ?
H(12') C(12) C(11) 108.4(4) . . . ?
H(12') C(12) C(13) 108.0(3) . . . ?
O(12) C(12) C(11) 105.4(3) . . . ?
O(12) C(12) C(13) 110.5(4) . . . ?
C(11) C(12) C(13) 111.8(5) . . . ?
H(132) C(13) H(131) 108.4(6) . . . ?
H(132) C(13) O(13) 113.5(4) . . . ?
H(132) C(13) C(12) 108.4(3) . . . ?
H(131) C(13) O(13) 113.3(3) . . . ?
H(131) C(13) C(12) 108.2(4) . . . ?
O(13) C(13) C(12) 104.7(4) . . . ?
O(13) C(14) C(15) 114.6(6) . . . ?
O(13) C(14) C(19) 123.9(5) . . . ?
C(15) C(14) C(19) 121.5(4) . . . ?
H15 C(15) C(14) 118.3(4) . . . ?
H15 C(15) C(16) 121.4(6) . . . ?
C(14) C(15) C(16) 120.3(7) . . . ?
H(16) C(16) C(17) 121.8(5) . . . ?
H(16) C(16) C(15) 119.6(8) . . . ?
C(17) C(16) C(15) 118.6(6) . . . ?
H(17) C(17) C(18) 118.9(9) . . . ?
H(17) C(17) C(16) 120.7(8) . . . ?
C(18) C(17) C(16) 120.4(5) . . . ?
H(18) C(18) C(17) 121.6(6) . . . ?
H(18) C(18) C(19) 116.9(7) . . . ?
C(17) C(18) C(19) 121.5(8) . . . ?
H(19) C(19) C(18) 123.0(8) . . . ?
H(19) C(19) C(14) 119.3(5) . . . ?
C(18) C(19) C(14) 117.7(6) . . . ?
H(21) C(2) H(22) 104.9(4) . . . ?
H(21) C(2) N(2) 110.1(5) . . . ?
H(21) C(2) C(1) 109.5(4) . . . ?
H(22) C(2) N(2) 110.0(4) . . . ?
H(22) C(2) C(1) 109.1(5) . . . ?
N(2) C(2) C(1) 112.9(4) . . . ?
H(211) C(21) H(212) 108.0(4) . . . ?
H(211) C(21) N(2) 107.8(5) . . . ?
H(211) C(21) C(22) 111.2(4) . . . ?
H(212) C(21) N(2) 107.4(4) . . . ?
H(212) C(21) C(22) 110.4(5) . . . ?
N(2) C(21) C(22) 111.8(3) . . . ?
H(22') C(22) O(22) 114.1(3) . . . ?
H(22') C(22) C(21) 106.0(4) . . . ?
H(22') C(22) C(23) 110.0(4) . . . ?
O(22) C(22) C(21) 105.9(4) . . . ?
O(22) C(22) C(23) 108.5(3) . . . ?
C(21) C(22) C(23) 112.4(3) . . . ?
H(231) C(23) H(232) 113.9(4) . . . ?
H(231) C(23) O(23) 109.5(5) . . . ?
H(231) C(23) C(22) 108.8(3) . . . ?
H(232) C(23) O(23) 108.4(3) . . . ?
H(232) C(23) C(22) 108.5(4) . . . ?
O(23) C(23) C(22) 107.6(3) . . . ?
O(23) C(24) C(25) 115.6(4) . . . ?
O(23) C(24) C(29) 124.5(5) . . . ?
C(25) C(24) C(29) 119.9(4) . . . ?
H(25) C(25) C(26) 119.1(6) . . . ?
H(25) C(25) C(24) 120.2(4) . . . ?
C(26) C(25) C(24) 120.6(5) . . . ?
H(26) C(26) C(25) 118.7(6) . . . ?
H(26) C(26) C(27) 120.9(5) . . . ?
C(25) C(26) C(27) 120.4(6) . . . ?
H(27) C(27) C(28) 124.9(7) . . . ?
H(27) C(27) C(26) 116.9(7) . . . ?
C(28) C(27) C(26) 118.1(5) . . . ?
H(28) C(28) C(29) 120.7(8) . . . ?
H(28) C(28) C(27) 117.0(6) . . . ?
C(29) C(28) C(27) 122.3(5) . . . ?
H(29) C(29) C(28) 122.2(5) . . . ?
H(29) C(29) C(24) 119.1(4) . . . ?
C(28) C(29) C(24) 118.7(5) . . . ?
H(31) C(3) H(32) 108.8(5) . . . ?
H(31) C(3) N(2) 111.0(3) . . . ?
H(31) C(3) C(4) 108.6(4) . . . ?
H(32) C(3) N(2) 109.5(4) . . . ?
H(32) C(3) C(4) 106.4(3) . . . ?
N(2) C(3) C(4) 112.4(4) . . . ?
H(311) C(31) H(312) 106.9(6) . . . ?
H(311) C(31) N(3) 108.6(4) . . . ?
H(311) C(31) C(32) 111.0(4) . . . ?
H(312) C(31) N(3) 107.7(4) . . . ?
H(312) C(31) C(32) 109.9(4) . . . ?
N(3) C(31) C(32) 112.5(5) . . . ?
H32' C(32) O(32) 111.7(5) . . . ?
H32' C(32) C(33) 109.0(4) . . . ?
H32' C(32) C(31) 109.1(4) . . . ?
O(32) C(32) C(33) 111.1(3) . . . ?
O(32) C(32) C(31) 105.6(3) . . . ?
C(33) C(32) C(31) 110.3(5) . . . ?
H(331) C(33) H(332) 106.7(6) . . . ?
H(331) C(33) O(33) 112.3(4) . . . ?
H(331) C(33) C(32) 109.7(4) . . . ?
H(332) C(33) O(33) 111.5(4) . . . ?
H(332) C(33) C(32) 108.7(4) . . . ?
O(33) C(33) C(32) 107.9(5) . . . ?
O(33) C(34) C(39) 116.3(6) . . . ?
O(33) C(34) C(35) 124.5(4) . . . ?
C(39) C(34) C(35) 119.3(5) . . . ?
H(35) C(35) C(36) 122.4(8) . . . ?
H(35) C(35) C(34) 117.0(6) . . . ?
C(36) C(35) C(34) 120.6(6) . . . ?
H(36) C(36) C(37) 123.9(8) . . . ?
H(36) C(36) C(35) 116.5(6) . . . ?
C(37) C(36) C(35) 119.6(9) . . . ?
H(37) C(37) C(38) 121.2(6) . . . ?
H(37) C(37) C(36) 117.3(8) . . . ?
C(38) C(37) C(36) 121.5(7) . . . ?
H(38) C(38) C(37) 122.6(7) . . . ?
H(38) C(38) C(39) 117.7(8) . . . ?
C(37) C(38) C(39) 119.7(5) . . . ?
H(39) C(39) C(34) 117.1(6) . . . ?
H(39) C(39) C(38) 123.5(5) . . . ?
C(34) C(39) C(38) 119.4(6) . . . ?
H(42) C(4) H(41) 105.9(3) . . . ?
H(42) C(4) N(3) 110.1(5) . . . ?
H(42) C(4) C(3) 110.0(4) . . . ?
H(41) C(4) N(3) 109.4(4) . . . ?
H(41) C(4) C(3) 109.3(5) . . . ?
N(3) C(4) C(3) 111.9(3) . . . ?
H(411) C(41) H(412) 107.6(3) . . . ?
H(411) C(41) N(4) 107.1(5) . . . ?
H(411) C(41) C(42) 111.7(4) . . . ?
H(412) C(41) N(4) 107.4(4) . . . ?
H(412) C(41) C(42) 111.8(5) . . . ?
N(4) C(41) C(42) 111.0(3) . . . ?
H(42') C(42) O(42) 112.7(3) . . . ?
H(42') C(42) C(41) 107.8(4) . . . ?
H(42') C(42) C(43) 106.7(5) . . . ?
O(42) C(42) C(41) 105.8(4) . . . ?
O(42) C(42) C(43) 110.8(4) . . . ?
C(41) C(42) C(43) 113.1(3) . . . ?
H(431) C(43) H(432) 108.4(3) . . . ?
H(431) C(43) O(43) 112.3(4) . . . ?
H(431) C(43) C(42) 107.4(5) . . . ?
H(432) C(43) O(43) 111.5(5) . . . ?
H(432) C(43) C(42) 106.8(4) . . . ?
O(43) C(43) C(42) 110.1(3) . . . ?
O(43) C(44) C(45) 119.2(5) . . . ?
O(43) C(44) C(49) 120.4(4) . . . ?
C(45) C(44) C(49) 120.3(5) . . . ?
H(45) C(45) C(44) 119.6(6) . . . ?
H(45) C(45) C(46) 121.7(4) . . . ?
C(44) C(45) C(46) 118.6(5) . . . ?
H(47) C(47) C(46) 120.8(5) . . . ?
H(47) C(47) C(48) 119.6(7) . . . ?
C(46) C(47) C(48) 119.5(7) . . . ?
H(46) C(46) C(47) 120.4(7) . . . ?
H(46) C(46) C(45) 118.2(7) . . . ?
C(47) C(46) C(45) 121.4(4) . . . ?
H(48) C(48) C(49) 119.9(5) . . . ?
H(48) C(48) C(47) 120.3(7) . . . ?
C(49) C(48) C(47) 119.8(6) . . . ?
H(49) C(49) C(48) 120.3(6) . . . ?
H(49) C(49) C(44) 119.2(6) . . . ?
C(48) C(49) C(44) 120.4(4) . . . ?
H(51) C(5) H(52) 107.9(4) . . . ?
H(51) C(5) N(3) 110.5(4) . . . ?
H(51) C(5) C(6) 108.5(5) . . . ?
H(52) C(5) N(3) 108.9(5) . . . ?
H(52) C(5) C(6) 107.4(4) . . . ?
N(3) C(5) C(6) 113.4(3) . . . ?
H(61) C(6) H(62) 105.2(4) . . . ?
H(61) C(6) N(4) 110.9(5) . . . ?
H(61) C(6) C(5) 109.6(4) . . . ?
H(62) C(6) N(4) 109.8(4) . . . ?
H(62) C(6) C(5) 108.4(5) . . . ?
N(4) C(6) C(5) 112.7(3) . . . ?
H(71) C(7) H(72) 110.4(6) . . . ?
H(71) C(7) N(4) 109.7(4) . . . ?
H(71) C(7) C(8) 107.6(4) . . . ?
H(72) C(7) N(4) 109.1(4) . . . ?
H(72) C(7) C(8) 107.2(4) . . . ?
N(4) C(7) C(8) 112.8(5) . . . ?
H(81) C(8) H(82) 104.8(4) . . . ?
H(81) C(8) N(1) 110.9(3) . . . ?
H(81) C(8) C(7) 109.6(5) . . . ?
H(82) C(8) N(1) 109.9(5) . . . ?
H(82) C(8) C(7) 108.8(3) . . . ?
N(1) C(8) C(7) 112.6(3) . . . ?
C(8) N(1) C(1) 110.3(3) . . . ?
C(8) N(1) C(11) 111.0(4) . . . ?
C(1) N(1) C(11) 108.5(3) . . . ?
C(2) N(2) C(3) 109.9(3) . . . ?
C(2) N(2) C(21) 109.6(3) . . . ?
C(3) N(2) C(21) 109.9(4) . . . ?
C(31) N(3) C(5) 109.7(3) . . . ?
C(31) N(3) C(4) 110.4(4) . . . ?
C(5) N(3) C(4) 109.6(3) . . . ?
C(7) N(4) C(41) 109.2(4) . . . ?
C(7) N(4) C(6) 108.6(3) . . . ?
C(41) N(4) C(6) 110.0(3) . . . ?
C(14) O(13) C(13) 118.5(5) . . . ?
C(24) O(23) C(23) 117.4(4) . . . ?
C(34) O(33) C(33) 118.3(5) . . . ?
C(44) O(43) C(43) 116.0(4) . . . ?
H(121) O(12) C(12) 109(3) . . . ?
H(221) O(22) C(22) 100(5) . . . ?
H(321) O(32) C(32) 122(4) . . . ?
H(421) O(42) C(42) 110(6) . . . ?
O(3) S O(2) 112.9(3) . . . ?
O(3) S O(1) 112.2(3) . . . ?
O(3) S C(01) 107.1(3) . . . ?
O(2) S O(1) 111.9(3) . . . ?
O(2) S C(01) 105.87(19) . . . ?
O(1) S C(01) 106.3(2) . . . ?
C(06) C(01) C(02) 120.9(4) . . . ?
C(06) C(01) S 119.8(3) . . . ?
C(02) C(01) S 119.3(2) . . . ?
H(02) C(02) C(03) 122.8(4) . . . ?
H(02) C(02) C(01) 118.4(4) . . . ?
C(03) C(02) C(01) 118.8(3) . . . ?
H(03) C(03) C(02) 116.8(4) . . . ?
H(03) C(03) C(04) 121.3(5) . . . ?
C(02) C(03) C(04) 121.9(5) . . . ?
C(03) C(04) C(05) 118.3(4) . . . ?
C(03) C(04) C(04') 120.4(5) . . . ?
C(05) C(04) C(04') 121.2(4) . . . ?
H043 C(04') H(042) 113.8(7) . . . ?
H043 C(04') H041 117.1(7) . . . ?
H043 C(04') C(04) 103.9(7) . . . ?
H(042) C(04') H041 104.0(8) . . . ?
H(042) C(04') C(04) 110.4(6) . . . ?
H041 C(04') C(04) 107.5(6) . . . ?
H(05) C(05) C(06) 118.2(5) . . . ?
H(05) C(05) C(04) 121.1(4) . . . ?
C(06) C(05) C(04) 120.7(3) . . . ?
H(06) C(06) C(01) 118.0(4) . . . ?
H(06) C(06) C(05) 122.6(3) . . . ?
C(01) C(06) C(05) 119.4(4) . . . ?
O(5) Cl O(7) 109.4(9) . . . ?
O(5) Cl O(6) 107.9(7) . . . ?
O(5) Cl O(4) 107.4(11) . . . ?
O(7) Cl O(6) 125.0(9) . . . ?
O(7) Cl O(4) 98.2(8) . . . ?
O(6) Cl O(4) 107.4(8) . . . ?

loop_
_geom_bond_atom_site_label_1
_geom_bond_atom_site_label_2
_geom_bond_distance
_geom_bond_site_symmetry_1
_geom_bond_site_symmetry_2
_geom_bond_publ_flag
C(1) H(11) .924(3) . . ?
C(1) H(12) .979(5) . . ?
C(1) N(1) 1.482(6) . . ?
C(1) C(2) 1.524(8) . . ?
C(11) H(112) .948(6) . . ?
C(11) H(111) .969(4) . . ?
C(11) C(12) 1.493(6) . . ?
C(11) N(1) 1.499(7) . . ?
C(12) H(12') .952(5) . . ?
C(12) O(12) 1.429(5) . . ?
C(12) C(13) 1.514(7) . . ?
C(13) H(132) .950(5) . . ?
C(13) H(131) .962(4) . . ?
C(13) O(13) 1.429(6) . . ?
C(14) O(13) 1.366(5) . . ?
C(14) C(15) 1.377(8) . . ?
C(14) C(19) 1.397(11) . . ?
C(15) H15 .961(7) . . ?
C(15) C(16) 1.402(7) . . ?
C(16) H(16) .905(6) . . ?
C(16) C(17) 1.389(13) . . ?
C(17) H(17) .906(5) . . ?
C(17) C(18) 1.384(11) . . ?
C(18) H(18) .941(9) . . ?
C(18) C(19) 1.389(7) . . ?
C(19) H(19) .970(6) . . ?
C(2) H(21) .973(4) . . ?
C(2) H(22) .984(3) . . ?
C(2) N(2) 1.474(6) . . ?
C(21) H(211) .944(5) . . ?
C(21) H(212) .973(6) . . ?
C(21) N(2) 1.483(5) . . ?
C(21) C(22) 1.520(6) . . ?
C(22) H(22') .957(5) . . ?
C(22) O(22) 1.424(7) . . ?
C(22) C(23) 1.526(4) . . ?
C(23) H(231) .912(4) . . ?
C(23) H(232) .939(5) . . ?
C(23) O(23) 1.419(7) . . ?
C(24) O(23) 1.378(4) . . ?
C(24) C(25) 1.389(9) . . ?
C(24) C(29) 1.396(6) . . ?
C(25) H(25) .995(5) . . ?
C(25) C(26) 1.365(6) . . ?
C(26) H(26) .975(8) . . ?
C(26) C(27) 1.402(9) . . ?
C(27) H(27) .935(5) . . ?
C(27) C(28) 1.388(11) . . ?
C(28) H(28) .914(6) . . ?
C(28) C(29) 1.370(7) . . ?
C(29) H(29) .923(6) . . ?
C(3) H(31) .921(5) . . ?
C(3) H(32) .986(4) . . ?
C(3) N(2) 1.482(7) . . ?
C(3) C(4) 1.519(5) . . ?
C(31) H(311) .952(5) . . ?
C(31) H(312) .979(4) . . ?
C(31) N(3) 1.457(7) . . ?
C(31) C(32) 1.516(6) . . ?
C(32) H32' .946(5) . . ?
C(32) O(32) 1.435(4) . . ?
C(32) C(33) 1.498(8) . . ?
C(33) H(331) .954(6) . . ?
C(33) H(332) .979(4) . . ?
C(33) O(33) 1.432(6) . . ?
C(34) O(33) 1.342(7) . . ?
C(34) C(39) 1.394(7) . . ?
C(34) C(35) 1.400(10) . . ?
C(35) H(35) 1.002(5) . . ?
C(35) C(36) 1.377(11) . . ?
C(36) H(36) .978(10) . . ?
C(36) C(37) 1.377(9) . . ?
C(37) H(37) .949(7) . . ?
C(37) C(38) 1.366(12) . . ?
C(38) H(38) .906(6) . . ?
C(38) C(39) 1.410(9) . . ?
C(39) H(39) .936(7) . . ?
C(4) H(42) .967(5) . . ?
C(4) H(41) .976(5) . . ?
C(4) N(3) 1.494(6) . . ?
C(41) H(411) .960(5) . . ?
C(41) H(412) .962(5) . . ?
C(41) N(4) 1.486(6) . . ?
C(41) C(42) 1.513(5) . . ?
C(42) H(42') .947(5) . . ?
C(42) O(42) 1.438(6) . . ?
C(42) C(43) 1.523(7) . . ?
C(43) H(431) .946(5) . . ?
C(43) H(432) .967(5) . . ?
C(43) O(43) 1.431(5) . . ?
C(44) O(43) 1.386(7) . . ?
C(44) C(45) 1.386(5) . . ?
C(44) C(49) 1.392(8) . . ?
C(45) H(45) .949(6) . . ?
C(45) C(46) 1.389(9) . . ?
C(47) H(47) .946(8) . . ?
C(47) C(46) 1.383(10) . . ?
C(47) C(48) 1.390(7) . . ?
C(46) H(46) .948(4) . . ?
C(48) H(48) .949(6) . . ?
C(48) C(49) 1.379(10) . . ?
C(49) H(49) .963(4) . . ?
C(5) H(51) .925(4) . . ?
C(5) H(52) .993(4) . . ?
C(5) N(3) 1.471(5) . . ?
C(5) C(6) 1.507(8) . . ?
C(6) H(61) .964(4) . . ?
C(6) H(62) .988(5) . . ?
C(6) N(4) 1.489(6) . . ?
C(7) H(71) .914(5) . . ?
C(7) H(72) .975(4) . . ?
C(7) N(4) 1.481(7) . . ?
C(7) C(8) 1.534(6) . . ?
C(8) H(81) .964(6) . . ?
C(8) H(82) .994(5) . . ?
C(8) N(1) 1.471(5) . . ?
O(12) H(121) .75(5) . . ?
O(22) H(221) .98(6) . . ?
O(32) H(321) .86(7) . . ?
O(42) H(421) .82(5) . . ?
S O(3) 1.449(5) . . ?
S O(2) 1.451(4) . . ?
S O(1) 1.451(4) . . ?
S C(01) 1.766(4) . . ?
C(01) C(06) 1.382(5) . . ?
C(01) C(02) 1.399(6) . . ?
C(02) H(02) .977(3) . . ?
C(02) C(03) 1.377(6) . . ?
C(03) H(03) .936(5) . . ?
C(03) C(04) 1.392(6) . . ?
C(04) C(05) 1.402(7) . . ?
C(04) C(04') 1.512(8) . . ?
C(04') H043 .921(9) . . ?
C(04') H(042) .960(6) . . ?
C(04') H041 .974(9) . . ?
C(05) H(05) .920(4) . . ?
C(05) C(06) 1.392(6) . . ?
C(06) H(06) .971(4) . . ?
Cl O(5) 1.301(8) . . ?
Cl O(7) 1.340(9) . . ?
Cl O(6) 1.361(13) . . ?
Cl O(4) 1.480(18) . . ?

loop_
_geom_contact_atom_site_label_1
_geom_contact_atom_site_label_2
_geom_contact_distance
_geom_contact_site_symmetry_1
_geom_contact_site_symmetry_2
_geom_contact_publ_flag
C(01) C(06) 1.382(5) 1_555 . ?
C(01) C(02) 1.399(6) 1_555 . ?
C(01) S 1.766(4) 1_555 . ?
C(01) H(06) 2.028(4) 1_555 . ?
C(01) H(02) 2.053(4) 1_555 . ?
C(01) C(03) 2.390(6) 1_555 . ?
C(01) C(05) 2.396(5) 1_555 . ?
C(01) O(2) 2.574(6) 1_555 . ?
C(01) O(1) 2.582(5) 1_555 . ?
C(01) O(3) 2.593(6) 1_555 . ?
C(01) C(04) 2.786(6) 1_555 . ?
C(01) H(31) 3.155(5) 1_555 . ?
C(01) H(32) 3.215(6) 1_555 . ?
C(01) H(05) 3.215(3) 1_555 . ?
C(01) H(03) 3.219(4) 1_555 . ?
C(01) H(72) 3.300(5) 1_555 . ?
C(01) C(3) 3.604(8) 1_555 . ?
C(01) H(41) 3.657(5) 1_555 . ?
C(01) H(48) 3.794(6) 1_555 . ?
C(01) H(311) 3.986(5) 1_555 . ?
C(02) H(02) .977(3) 1_555 . ?
C(02) C(03) 1.377(6) 1_555 . ?
C(02) C(01) 1.399(6) 1_555 . ?
C(02) H(03) 1.983(5) 1_555 . ?
C(02) C(06) 2.419(5) 1_555 . ?
C(02) C(04) 2.420(6) 1_555 . ?
C(02) S 2.738(5) 1_555 . ?
C(02) C(05) 2.785(5) 1_555 . ?
C(02) O(1) 2.933(6) 1_555 . ?
C(02) H(31) 3.135(6) 1_555 . ?
C(02) H(311) 3.141(6) 1_555 . ?
C(02) H(72) 3.229(5) 1_555 . ?
C(02) H(06) 3.282(4) 1_555 . ?
C(02) H(41) 3.403(6) 1_555 . ?
C(02) O(3) 3.436(6) 1_555 . ?
C(02) H(39) 3.485(5) 1_555 . ?
C(02) H(27) 3.519(3) 1_555 . ?
C(02) H(18) 3.696(4) 1_555 . ?
C(02) H(05) 3.705(3) 1_555 . ?
C(02) H(32) 3.706(6) 1_555 . ?
C(02) C(3) 3.752(8) 1_555 . ?
C(02) O(2) 3.795(6) 1_555 . ?
C(02) C(04') 3.800(6) 1_555 . ?
C(02) H(312) 3.958(6) 1_555 . ?
C(02) H043 3.964(4) 1_555 . ?
C(02) C(31) 3.967(9) 1_555 . ?
C(03) H(03) .935(5) 1_555 . ?
C(03) C(02) 1.377(6) 1_555 . ?
C(03) C(04) 1.392(6) 1_555 . ?
C(03) H(02) 2.076(4) 1_555 . ?
C(03) C(01) 2.390(6) 1_555 . ?
C(03) C(05) 2.398(6) 1_555 . ?
C(03) C(04') 2.521(6) 1_555 . ?
C(03) H043 2.655(4) 1_555 . ?
C(03) H(311) 2.719(6) 1_555 . ?
C(03) C(06) 2.772(6) 1_555 . ?
C(03) H041 2.779(5) 1_555 . ?
C(03) H(31) 3.016(6) 1_555 . ?
C(03) H(72) 3.038(6) 1_555 . ?
C(03) H(05) 3.239(4) 1_555 . ?
C(03) H(042) 3.305(4) 1_555 . ?
C(03) H(412) 3.370(6) 1_555 . ?
C(03) H(18) 3.397(4) 1_555 . ?
C(03) H(331) 3.400(6) 1_555 . ?
C(03) H(71) 3.426(5) 1_555 . ?
C(03) C(31) 3.624(9) 1_555 . ?
C(03) C(7) 3.669(8) 1_555 . ?
C(03) H(06) 3.742(5) 1_555 . ?
C(03) H(17) 3.761(5) 1_555 . ?
C(03) H(312) 3.807(6) 1_555 . ?
C(03) C(3) 3.850(8) 1_555 . ?
C(03) C(18) 3.867(7) 1_555 . ?
C(03) H(22') 3.891(6) 1_555 . ?
C(03) H(41) 3.904(6) 1_555 . ?
C(04) C(03) 1.392(6) 1_555 . ?
C(04) C(05) 1.402(7) 1_555 . ?
C(04) C(04') 1.512(8) 1_555 . ?
C(04) H043 1.950(6) 1_555 . ?
C(04) H041 2.030(6) 1_555 . ?
C(04) H(05) 2.036(5) 1_555 . ?
C(04) H(03) 2.041(5) 1_555 . ?
C(04) H(042) 2.055(4) 1_555 . ?
C(04) C(02) 2.421(6) 1_555 . ?
C(04) C(06) 2.428(7) 1_555 . ?
C(04) C(01) 2.786(6) 1_555 . ?
C(04) H(71) 2.805(7) 1_555 . ?
C(04) H(31) 2.911(7) 1_555 . ?
C(04) H(72) 2.971(8) 1_555 . ?
C(04) H(22') 3.071(8) 1_555 . ?
C(04) H(311) 3.272(6) 1_555 . ?
C(04) C(7) 3.313(10) 1_555 . ?
C(04) H(02) 3.316(4) 1_555 . ?
C(04) H(06) 3.319(6) 1_555 . ?
C(04) H(412) 3.572(8) 1_555 . ?
C(04) H(212) 3.778(7) 1_555 . ?
C(04) C(3) 3.803(9) 1_555 . ?
C(04) H(331) 3.842(6) 1_555 . ?
C(04) O(23) 3.869(7) 1_555 . ?
C(04) C(22) 3.911(9) 1_555 . ?
C(04) H(81) 3.935(6) 1_555 . ?
C(04) H(112) 4.000(5) 1_555 . ?
C(05) H(05) .920(4) 1_555 . ?
C(05) C(06) 1.392(6) 1_555 . ?
C(05) C(04) 1.402(7) 1_555 . ?
C(05) H(06) 2.083(5) 1_555 . ?
C(05) C(01) 2.396(5) 1_555 . ?
C(05) C(03) 2.398(6) 1_555 . ?
C(05) C(04') 2.539(8) 1_555 . ?
C(05) H(042) 2.591(4) 1_555 . ?
C(05) C(02) 2.785(5) 1_555 . ?
C(05) H(31) 2.960(6) 1_555 . ?
C(05) H(71) 2.967(6) 1_555 . ?
C(05) H(72) 3.023(7) 1_555 . ?
C(05) H043 3.054(5) 1_555 . ?
C(05) H041 3.113(5) 1_555 . ?
C(05) H(212) 3.142(7) 1_555 . ?
C(05) H(81) 3.171(6) 1_555 . ?
C(05) H(03) 3.255(4) 1_555 . ?
C(05) H(22') 3.332(6) 1_555 . ?
C(05) C(7) 3.352(9) 1_555 . ?
C(05) O(23) 3.390(6) 1_555 . ?
C(05) O(7) 3.473(12) 1_555 . ?
C(05) H(25) 3.529(4) 1_555 . ?
C(05) H(32) 3.604(6) 1_555 . ?
C(05) H(112) 3.617(5) 1_555 . ?
C(05) C(3) 3.682(8) 1_555 . ?
C(05) C(8) 3.752(9) 1_555 . ?
C(05) H(02) 3.762(4) 1_555 . ?
C(05) C(21) 3.881(9) 1_555 . ?
C(05) C(22) 3.937(8) 1_555 . ?
C(06) H(06) .971(4) 1_555 . ?
C(06) C(01) 1.382(5) 1_555 . ?
C(06) C(05) 1.392(6) 1_555 . ?
C(06) H(05) 1.999(4) 1_555 . ?
C(06) C(02) 2.419(5) 1_555 . ?
C(06) C(04) 2.428(7) 1_555 . ?
C(06) S 2.730(4) 1_555 . ?
C(06) C(03) 2.772(6) 1_555 . ?
C(06) O(2) 2.961(6) 1_555 . ?
C(06) H(31) 3.096(6) 1_555 . ?
C(06) H(32) 3.183(6) 1_555 . ?
C(06) H(72) 3.192(6) 1_555 . ?
C(06) H(81) 3.276(5) 1_555 . ?
C(06) H(02) 3.287(4) 1_555 . ?
C(06) H15 3.365(5) 1_555 . ?
C(06) O(3) 3.373(5) 1_555 . ?
C(06) O(7) 3.408(11) 1_555 . ?
C(06) H(212) 3.501(6) 1_555 . ?
C(06) C(3) 3.593(8) 1_555 . ?
C(06) H(03) 3.706(4) 1_555 . ?
C(06) H(71) 3.720(5) 1_555 . ?
C(06) C(7) 3.781(8) 1_555 . ?
C(06) O(1) 3.817(5) 1_555 . ?
C(06) C(04') 3.819(8) 1_555 . ?
C(06) O(5) 3.904(18) 1_555 . ?
C(06) C(8) 3.959(8) 1_555 . ?
C(06) H(042) 3.976(4) 1_555 . ?

loop_
_geom_torsion_atom_site_label_1
_geom_torsion_atom_site_label_2
_geom_torsion_atom_site_label_3
_geom_torsion_atom_site_label_4
_geom_torsion
_geom_torsion_site_symmetry_1
_geom_torsion_site_symmetry_2
_geom_torsion_site_symmetry_3
_geom_torsion_site_symmetry_4
_geom_torsion_publ_flag
? ? ? ? ? ? ? ? ? ?

loop_
_reflns_scale_group_code
_reflns_scale_meas_F
? .930062
